data_4085786
loop_
_publ_author_name
'Levine, Daniel S.'
'Tilley, T. Don'
'Andersen, Richard A.'

_publ_section_title
;
 C--H Bond Activations by Monoanionic, PNP-Supported Scandium Dialkyl
 Complexes
;
_journal_issue 19
_journal_name_full Organometallics
_journal_page_first 4647
_journal_paper_doi 10.1021/acs.organomet.5b00213
_journal_volume 34
_journal_year 2015
_chemical_formula_sum 'C32 H64 N P2 Sc'
_chemical_formula_weight 569.74
_chemical_name_common (PNP-tBu)ScNp2
_chemical_name_systematic
; 
 ? 
;
_space_group_crystal_system monoclinic
_space_group_IT_number 14
_space_group_name_Hall '-P 2ybc'
_space_group_name_H-M_alt 'P 1 21/c 1'
_symmetry_space_group_name_Hall '-P 2ybc'
_symmetry_space_group_name_H-M 'P 1 21/c 1'
_atom_sites_solution_hydrogens geom
_atom_sites_solution_primary iterative
_atom_sites_solution_secondary difmap
_audit_creation_method SHELXL-2014
_cell_angle_alpha 90
_cell_angle_beta 108.445(2)
_cell_angle_gamma 90
_cell_formula_units_Z 4
_cell_length_a 15.2218(5)
_cell_length_b 11.6604(4)
_cell_length_c 21.0181(8)
_cell_measurement_reflns_used 9664
_cell_measurement_temperature 100(2)
_cell_measurement_theta_max 25.40
_cell_measurement_theta_min 2.27
_cell_volume 3538.9(2)
_computing_cell_refinement 'Bruker SAINT'
_computing_data_collection 'Bruker APEX2'
_computing_data_reduction 'Bruker SAINT'
_computing_molecular_graphics ORTEP-32
_computing_publication_material WinGX
_computing_structure_refinement 'SHELXL-2014 (Sheldrick, 2014)'
_computing_structure_solution 'SHELXS-97 (Sheldrick, 2008)'
_diffrn_ambient_temperature 100(2)
_diffrn_detector_area_resol_mean 8.366
_diffrn_measured_fraction_theta_full 1.000
_diffrn_measured_fraction_theta_max 0.998
_diffrn_measurement_device_type 'Bruker APEX-II CCD'
_diffrn_measurement_method 'phi and omega scans'
_diffrn_radiation_type MoK\a
_diffrn_radiation_wavelength 0.71073
_diffrn_reflns_av_R_equivalents 0.0331
_diffrn_reflns_av_unetI/netI 0.0229
_diffrn_reflns_laue_measured_fraction_full 1.000
_diffrn_reflns_laue_measured_fraction_max 0.998
_diffrn_reflns_limit_h_max 18
_diffrn_reflns_limit_h_min -18
_diffrn_reflns_limit_k_max 14
_diffrn_reflns_limit_k_min -13
_diffrn_reflns_limit_l_max 25
_diffrn_reflns_limit_l_min -25
_diffrn_reflns_number 47510
_diffrn_reflns_point_group_measured_fraction_full 1.000
_diffrn_reflns_point_group_measured_fraction_max 0.998
_diffrn_reflns_theta_full 25.000
_diffrn_reflns_theta_max 25.402
_diffrn_reflns_theta_min 1.410
_diffrn_source 'microfocus sealed tube'
_exptl_absorpt_coefficient_mu 0.317
_exptl_absorpt_correction_T_max 0.9280
_exptl_absorpt_correction_T_min 0.8530
_exptl_absorpt_correction_type multi-scan
_exptl_absorpt_process_details SADABS
_exptl_crystal_colour colourless
_exptl_crystal_density_diffrn 1.069
_exptl_crystal_description block
_exptl_crystal_F_000 1256
_exptl_crystal_size_max 0.10
_exptl_crystal_size_mid 0.09
_exptl_crystal_size_min 0.08
_refine_diff_density_max 1.528
_refine_diff_density_min -0.622
_refine_diff_density_rms 0.067
_refine_ls_extinction_method none
_refine_ls_goodness_of_fit_ref 1.038
_refine_ls_hydrogen_treatment constr
_refine_ls_matrix_type full
_refine_ls_number_parameters 368
_refine_ls_number_reflns 6499
_refine_ls_number_restraints 0
_refine_ls_restrained_S_all 1.038
_refine_ls_R_factor_all 0.0548
_refine_ls_R_factor_gt 0.0468
_refine_ls_shift/su_max 0.000
_refine_ls_shift/su_mean 0.000
_refine_ls_structure_factor_coef Fsqd
_refine_ls_weighting_details 'w=1/[\s^2^(Fo^2^)+(0.0538P)^2^+6.1237P] where P=(Fo^2^+2Fc^2^)/3'
_refine_ls_weighting_scheme calc
_refine_ls_wR_factor_gt 0.1190
_refine_ls_wR_factor_ref 0.1251
_reflns_Friedel_coverage 0.000
_reflns_number_gt 5636
_reflns_number_total 6499
_reflns_threshold_expression 'I > 2\s(I)'
_cod_data_source_file om5b00213_si_002.cif
_cod_data_source_block shelx
_cod_depositor_comments 'Adding full bibliography for 4085784--4085792.cif.'
_cod_database_code 4085786
_shelx_space_group_comment
; 
The symmetry employed for this shelxl refinement is uniquely defined 
by the following loop, which should always be used as a source of 
symmetry information in preference to the above space-group names. 
They are only intended as comments. 
;
_shelxl_version_number 2014-3

loop_
_space_group_symop_operation_xyz
'x, y, z'
'-x, y+1/2, -z+1/2'
'-x, -y, -z'
'x, -y-1/2, z-1/2'

loop_
_atom_site_label
_atom_site_type_symbol
_atom_site_fract_x
_atom_site_fract_y
_atom_site_fract_z
_atom_site_U_iso_or_equiv
_atom_site_adp_type
_atom_site_occupancy
_atom_site_site_symmetry_order
_atom_site_calc_flag
_atom_site_refinement_flags_posn
_atom_site_refinement_flags_adp
_atom_site_refinement_flags_occupancy
_atom_site_disorder_assembly
_atom_site_disorder_group
C1 C 0.4201(2) 0.4605(3) 0.16974(16) 0.0452(8) Uani 1 1 d . . . . .
H1A H 0.4272 0.5261 0.1419 0.054 Uiso 1 1 calc R U . . .
H1B H 0.4439 0.4881 0.2166 0.054 Uiso 1 1 calc R U . . .
C2 C 0.4933(2) 0.3776(3) 0.16472(16) 0.0362(7) Uani 1 1 d . . . . .
C3 C 0.4708(3) 0.3203(4) 0.09815(18) 0.0633(11) Uani 1 1 d . . . . .
H3A H 0.4125 0.2778 0.0891 0.095 Uiso 1 1 calc R U . . .
H3B H 0.5206 0.2671 0.0983 0.095 Uiso 1 1 calc R U . . .
H3C H 0.4643 0.3783 0.0632 0.095 Uiso 1 1 calc R U . . .
C4 C 0.4948(3) 0.2790(3) 0.21694(18) 0.0510(9) Uani 1 1 d . . . . .
H4A H 0.4334 0.2436 0.2056 0.077 Uiso 1 1 calc R U . . .
H4B H 0.5114 0.3116 0.2622 0.077 Uiso 1 1 calc R U . . .
H4C H 0.5405 0.2208 0.2153 0.077 Uiso 1 1 calc R U . . .
C5 C 0.5917(2) 0.4245(4) 0.1890(2) 0.0667(12) Uani 1 1 d . . . . .
H5A H 0.6355 0.3630 0.1888 0.100 Uiso 1 1 calc R U . . .
H5B H 0.6051 0.4542 0.2348 0.100 Uiso 1 1 calc R U . . .
H5C H 0.5979 0.4865 0.1593 0.100 Uiso 1 1 calc R U . . .
C6 C 0.1910(2) 0.3003(2) 0.09790(14) 0.0375(7) Uani 1 1 d . . . . .
H6A H 0.1268 0.3300 0.0856 0.045 Uiso 1 1 calc R U . . .
H6B H 0.2065 0.3044 0.0556 0.045 Uiso 1 1 calc R U . . .
C7 C 0.1724(2) 0.1724(2) 0.10005(15) 0.0355(7) Uani 1 1 d . . . . .
C11 C 0.10828(15) 0.6296(2) 0.04167(11) 0.0167(5) Uani 1 1 d . . . . .
H15A H 0.0802 0.6943 0.0116 0.020 Uiso 1 1 calc R U . . .
H15B H 0.0649 0.5639 0.0306 0.020 Uiso 1 1 calc R U . . .
C12 C 0.12754(15) 0.6638(2) 0.11351(11) 0.0157(5) Uani 1 1 d . . . . .
C13 C 0.09546(17) 0.7560(2) 0.14054(12) 0.0228(5) Uani 1 1 d . . . . .
H17 H 0.0516 0.8115 0.1168 0.027 Uiso 1 1 calc R U . . .
C14 C 0.14079(17) 0.7519(2) 0.21077(12) 0.0228(5) Uani 1 1 d . . . . .
H18 H 0.1330 0.8042 0.2432 0.027 Uiso 1 1 calc R U . . .
C15 C 0.19800(16) 0.6580(2) 0.22287(11) 0.0163(5) Uani 1 1 d . . . . .
C16 C 0.26355(17) 0.6129(2) 0.28762(11) 0.0183(5) Uani 1 1 d . . . . .
H20A H 0.2452 0.6415 0.3259 0.022 Uiso 1 1 calc R U . . .
H20B H 0.3273 0.6397 0.2932 0.022 Uiso 1 1 calc R U . . .
C17 C 0.19116(16) 0.5347(2) -0.05734(11) 0.0176(5) Uani 1 1 d . . . . .
C18 C 0.10695(17) 0.4551(2) -0.07098(12) 0.0208(5) Uani 1 1 d . . . . .
H22A H 0.0515 0.5007 -0.0747 0.031 Uiso 1 1 calc R U . . .
H22B H 0.1171 0.4003 -0.0340 0.031 Uiso 1 1 calc R U . . .
H22C H 0.0985 0.4133 -0.1130 0.031 Uiso 1 1 calc R U . . .
C19 C 0.27383(18) 0.4626(2) -0.06194(13) 0.0283(6) Uani 1 1 d . . . . .
H23A H 0.2606 0.4334 -0.1077 0.042 Uiso 1 1 calc R U . . .
H23B H 0.2838 0.3980 -0.0306 0.042 Uiso 1 1 calc R U . . .
H23C H 0.3296 0.5105 -0.0504 0.042 Uiso 1 1 calc R U . . .
C20 C 0.16682(19) 0.6257(2) -0.11242(12) 0.0286(6) Uani 1 1 d . . . . .
H24A H 0.1489 0.5881 -0.1564 0.043 Uiso 1 1 calc R U . . .
H24B H 0.2207 0.6749 -0.1076 0.043 Uiso 1 1 calc R U . . .
H24C H 0.1152 0.6724 -0.1087 0.043 Uiso 1 1 calc R U . . .
C21 C 0.28571(16) 0.7297(2) 0.04067(12) 0.0178(5) Uani 1 1 d . . . . .
C22 C 0.36652(18) 0.7178(2) 0.01200(13) 0.0282(6) Uani 1 1 d . . . . .
H26A H 0.4030 0.7887 0.0202 0.042 Uiso 1 1 calc R U . . .
H26B H 0.3421 0.7036 -0.0364 0.042 Uiso 1 1 calc R U . . .
H26C H 0.4061 0.6536 0.0339 0.042 Uiso 1 1 calc R U . . .
C23 C 0.22363(19) 0.8307(2) 0.00719(14) 0.0300(6) Uani 1 1 d . . . . .
H27A H 0.1747 0.8407 0.0278 0.045 Uiso 1 1 calc R U . . .
H27B H 0.1956 0.8150 -0.0408 0.045 Uiso 1 1 calc R U . . .
H27C H 0.2609 0.9008 0.0132 0.045 Uiso 1 1 calc R U . . .
C24 C 0.32785(18) 0.7585(2) 0.11569(12) 0.0235(5) Uani 1 1 d . . . . .
H28A H 0.3655 0.8281 0.1209 0.035 Uiso 1 1 calc R U . . .
H28B H 0.3669 0.6946 0.1388 0.035 Uiso 1 1 calc R U . . .
H28C H 0.2780 0.7709 0.1352 0.035 Uiso 1 1 calc R U . . .
C25 C 0.14383(16) 0.4194(2) 0.29617(12) 0.0195(5) Uani 1 1 d . . . . .
C26 C 0.07052(18) 0.4324(3) 0.22679(14) 0.0326(7) Uani 1 1 d . . . . .
H30A H 0.0884 0.3861 0.1940 0.049 Uiso 1 1 calc R U . . .
H30B H 0.0660 0.5132 0.2132 0.049 Uiso 1 1 calc R U . . .
H30C H 0.0104 0.4062 0.2290 0.049 Uiso 1 1 calc R U . . .
C28 C 0.11702(18) 0.4990(3) 0.34496(14) 0.0297(6) Uani 1 1 d . . . . .
H31A H 0.0562 0.4766 0.3476 0.045 Uiso 1 1 calc R U . . .
H31B H 0.1144 0.5783 0.3290 0.045 Uiso 1 1 calc R U . . .
H31C H 0.1633 0.4930 0.3895 0.045 Uiso 1 1 calc R U . . .
C27 C 0.1417(2) 0.2950(2) 0.31811(15) 0.0329(6) Uani 1 1 d . . . . .
H32A H 0.1818 0.2863 0.3646 0.049 Uiso 1 1 calc R U . . .
H32B H 0.1637 0.2449 0.2889 0.049 Uiso 1 1 calc R U . . .
H32C H 0.0781 0.2739 0.3149 0.049 Uiso 1 1 calc R U . . .
C29 C 0.35788(17) 0.4082(2) 0.36168(12) 0.0219(5) Uani 1 1 d . . . . .
C30 C 0.3425(2) 0.4314(3) 0.42954(13) 0.0365(7) Uani 1 1 d . . . . .
H34A H 0.3986 0.4110 0.4661 0.055 Uiso 1 1 calc R U . . .
H34B H 0.2904 0.3852 0.4329 0.055 Uiso 1 1 calc R U . . .
H34C H 0.3288 0.5129 0.4328 0.055 Uiso 1 1 calc R U . . .
C31 C 0.37581(19) 0.2797(2) 0.35528(15) 0.0312(6) Uani 1 1 d . . . . .
H35A H 0.3873 0.2654 0.3127 0.047 Uiso 1 1 calc R U . . .
H35B H 0.3215 0.2357 0.3566 0.047 Uiso 1 1 calc R U . . .
H35C H 0.4300 0.2559 0.3925 0.047 Uiso 1 1 calc R U . . .
C32 C 0.44510(17) 0.4739(2) 0.36171(14) 0.0271(6) Uani 1 1 d . . . . .
H36A H 0.4396 0.5542 0.3736 0.041 Uiso 1 1 calc R U . . .
H36B H 0.4520 0.4700 0.3170 0.041 Uiso 1 1 calc R U . . .
H36C H 0.4994 0.4394 0.3945 0.041 Uiso 1 1 calc R U . . .
N1 N 0.19084(13) 0.60160(16) 0.16346(9) 0.0140(4) Uani 1 1 d . . . . .
P1 P 0.22040(4) 0.58927(5) 0.03144(3) 0.01176(14) Uani 1 1 d . . . . .
P2 P 0.25973(4) 0.45446(5) 0.28563(3) 0.01458(14) Uani 1 1 d . . . . .
Sc1 Sc 0.26683(3) 0.45017(4) 0.14992(2) 0.01504(13) Uani 1 1 d . . . . .
C8 C 0.1730(9) 0.1373(8) 0.1746(6) 0.043(3) Uani 0.333(9) 1 d . . P A 1
H8A H 0.1248 0.1803 0.1860 0.064 Uiso 0.333(9) 1 calc R U P A 1
H8B H 0.2336 0.1555 0.2069 0.064 Uiso 0.333(9) 1 calc R U P A 1
H8C H 0.1611 0.0549 0.1760 0.064 Uiso 0.333(9) 1 calc R U P A 1
C9 C 0.2769(9) 0.1096(9) 0.1071(7) 0.037(3) Uani 0.333(9) 1 d . . P A 1
H9A H 0.2726 0.0267 0.1131 0.055 Uiso 0.333(9) 1 calc R U P A 1
H9B H 0.3248 0.1418 0.1459 0.055 Uiso 0.333(9) 1 calc R U P A 1
H9C H 0.2932 0.1245 0.0663 0.055 Uiso 0.333(9) 1 calc R U P A 1
C10 C 0.1010(13) 0.1174(13) 0.0578(8) 0.062(2) Uani 0.333(9) 1 d . . P A 1
H10A H 0.1074 0.0348 0.0669 0.094 Uiso 0.333(9) 1 calc R U P A 1
H10B H 0.0997 0.1320 0.0116 0.094 Uiso 0.333(9) 1 calc R U P A 1
H10C H 0.0433 0.1448 0.0638 0.094 Uiso 0.333(9) 1 calc R U P A 1
C8A C 0.0949(8) 0.1556(6) 0.1326(5) 0.092(4) Uani 0.667(9) 1 d . . P A 2
H8A1 H 0.0454 0.2115 0.1139 0.139 Uiso 0.667(9) 1 calc R U P A 2
H8A2 H 0.1207 0.1670 0.1812 0.139 Uiso 0.667(9) 1 calc R U P A 2
H8A3 H 0.0698 0.0778 0.1234 0.139 Uiso 0.667(9) 1 calc R U P A 2
C9A C 0.2506(6) 0.1092(6) 0.1374(5) 0.074(3) Uani 0.667(9) 1 d . . P A 2
H9A1 H 0.2329 0.0291 0.1404 0.111 Uiso 0.667(9) 1 calc R U P A 2
H9A2 H 0.2751 0.1417 0.1825 0.111 Uiso 0.667(9) 1 calc R U P A 2
H9A3 H 0.2982 0.1129 0.1151 0.111 Uiso 0.667(9) 1 calc R U P A 2
C10A C 0.1256(6) 0.1244(6) 0.0279(4) 0.062(2) Uani 0.667(9) 1 d . . P A 2
H10D H 0.1143 0.0421 0.0304 0.094 Uiso 0.667(9) 1 calc R U P A 2
H10E H 0.1666 0.1370 0.0008 0.094 Uiso 0.667(9) 1 calc R U P A 2
H10F H 0.0667 0.1640 0.0073 0.094 Uiso 0.667(9) 1 calc R U P A 2

loop_
_atom_site_aniso_label
_atom_site_aniso_U_11
_atom_site_aniso_U_22
_atom_site_aniso_U_33
_atom_site_aniso_U_23
_atom_site_aniso_U_13
_atom_site_aniso_U_12
C1 0.0292(16) 0.070(2) 0.0367(17) -0.0046(16) 0.0107(13) 0.0200(16)
C2 0.0264(14) 0.0399(17) 0.0482(18) 0.0016(14) 0.0202(13) 0.0089(13)
C3 0.066(2) 0.087(3) 0.044(2) -0.002(2) 0.0262(18) 0.037(2)
C4 0.053(2) 0.056(2) 0.049(2) 0.0149(17) 0.0224(16) 0.0216(17)
C5 0.0314(18) 0.093(3) 0.079(3) 0.009(2) 0.0232(18) 0.016(2)
C6 0.059(2) 0.0211(14) 0.0273(15) -0.0011(12) 0.0067(13) -0.0047(13)
C7 0.0579(19) 0.0182(14) 0.0377(16) -0.0094(12) 0.0255(14) -0.0109(13)
C11 0.0137(11) 0.0217(12) 0.0159(11) 0.0004(9) 0.0065(9) 0.0014(9)
C12 0.0128(11) 0.0201(12) 0.0156(11) 0.0001(9) 0.0064(9) -0.0007(9)
C13 0.0203(12) 0.0267(14) 0.0214(12) -0.0004(10) 0.0065(10) 0.0092(10)
C14 0.0265(13) 0.0234(13) 0.0198(12) -0.0058(10) 0.0092(10) 0.0055(11)
C15 0.0191(12) 0.0168(12) 0.0145(11) -0.0020(9) 0.0074(9) -0.0016(9)
C16 0.0223(12) 0.0181(12) 0.0146(11) -0.0023(9) 0.0060(9) -0.0014(10)
C17 0.0194(12) 0.0228(12) 0.0117(11) -0.0017(9) 0.0065(9) -0.0029(10)
C18 0.0233(13) 0.0236(13) 0.0151(11) -0.0031(10) 0.0056(9) -0.0048(10)
C19 0.0269(14) 0.0356(15) 0.0261(14) -0.0142(12) 0.0136(11) -0.0026(12)
C20 0.0326(15) 0.0372(16) 0.0140(12) 0.0044(11) 0.0044(10) -0.0100(12)
C21 0.0181(12) 0.0168(12) 0.0196(12) 0.0010(9) 0.0077(9) -0.0038(9)
C22 0.0230(13) 0.0353(15) 0.0304(14) -0.0071(12) 0.0143(11) -0.0136(11)
C23 0.0346(15) 0.0166(13) 0.0381(15) 0.0069(11) 0.0106(12) -0.0009(11)
C24 0.0259(13) 0.0204(13) 0.0235(13) -0.0056(10) 0.0071(10) -0.0100(10)
C25 0.0169(12) 0.0264(13) 0.0166(11) 0.0012(10) 0.0071(9) -0.0019(10)
C26 0.0191(13) 0.0481(18) 0.0267(14) 0.0087(13) 0.0017(11) -0.0104(12)
C28 0.0239(14) 0.0393(16) 0.0305(14) -0.0015(12) 0.0150(11) 0.0027(12)
C27 0.0299(15) 0.0310(15) 0.0416(16) 0.0078(13) 0.0167(12) -0.0050(12)
C29 0.0188(12) 0.0270(13) 0.0198(12) 0.0032(10) 0.0061(10) 0.0051(10)
C30 0.0289(15) 0.062(2) 0.0168(13) 0.0055(13) 0.0044(11) 0.0090(14)
C31 0.0247(14) 0.0263(14) 0.0429(16) 0.0106(12) 0.0111(12) 0.0060(11)
C32 0.0195(13) 0.0300(14) 0.0292(14) 0.0017(11) 0.0042(10) 0.0033(11)
N1 0.0160(9) 0.0139(9) 0.0142(9) 0.0001(7) 0.0079(7) 0.0004(7)
P1 0.0126(3) 0.0128(3) 0.0108(3) 0.0006(2) 0.0050(2) -0.0003(2)
P2 0.0170(3) 0.0160(3) 0.0118(3) 0.0003(2) 0.0062(2) -0.0002(2)
Sc1 0.0230(2) 0.0115(2) 0.0129(2) 0.00044(16) 0.00876(18) 0.00268(17)
C8 0.065(8) 0.022(5) 0.053(6) 0.003(4) 0.036(6) -0.004(5)
C9 0.048(7) 0.008(4) 0.052(7) -0.001(4) 0.013(5) 0.002(4)
C10 0.076(5) 0.033(2) 0.053(5) -0.021(3) -0.016(3) 0.014(3)
C8A 0.141(9) 0.040(4) 0.136(8) -0.001(4) 0.101(8) -0.019(4)
C9A 0.066(5) 0.037(4) 0.084(6) 0.025(4) -0.027(4) -0.017(3)
C10A 0.076(5) 0.033(2) 0.053(5) -0.021(3) -0.016(3) 0.014(3)

loop_
_atom_type_symbol
_atom_type_description
_atom_type_scat_dispersion_real
_atom_type_scat_dispersion_imag
_atom_type_scat_source
C C 0.0033 0.0016 'International Tables Vol C Tables 4.2.6.8 and 6.1.1.4'
H H 0.0000 0.0000 'International Tables Vol C Tables 4.2.6.8 and 6.1.1.4'
N N 0.0061 0.0033 'International Tables Vol C Tables 4.2.6.8 and 6.1.1.4'
P P 0.1023 0.0942 'International Tables Vol C Tables 4.2.6.8 and 6.1.1.4'
Sc Sc 0.2519 0.3716 'International Tables Vol C Tables 4.2.6.8 and 6.1.1.4'

loop_
_geom_angle_atom_site_label_1
_geom_angle_atom_site_label_2
_geom_angle_atom_site_label_3
_geom_angle
C2 C1 Sc1 134.7(3)
C2 C1 H1A 103.5
Sc1 C1 H1A 103.5
C2 C1 H1B 103.5
Sc1 C1 H1B 103.5
H1A C1 H1B 105.3
C3 C2 C1 113.5(3)
C3 C2 C5 112.7(3)
C1 C2 C5 114.7(3)
C3 C2 C4 105.9(3)
C1 C2 C4 105.5(3)
C5 C2 C4 103.3(3)
C2 C3 H3A 109.5
C2 C3 H3B 109.5
H3A C3 H3B 109.5
C2 C3 H3C 109.5
H3A C3 H3C 109.5
H3B C3 H3C 109.5
C2 C4 H4A 109.5
C2 C4 H4B 109.5
H4A C4 H4B 109.5
C2 C4 H4C 109.5
H4A C4 H4C 109.5
H4B C4 H4C 109.5
C2 C5 H5A 109.5
C2 C5 H5B 109.5
H5A C5 H5B 109.5
C2 C5 H5C 109.5
H5A C5 H5C 109.5
H5B C5 H5C 109.5
C7 C6 Sc1 147.4(2)
C7 C6 H6A 99.9
Sc1 C6 H6A 99.9
C7 C6 H6B 99.9
Sc1 C6 H6B 99.9
H6A C6 H6B 104.2
C10 C7 C6 125.0(7)
C9A C7 C6 113.4(4)
C9A C7 C8A 108.3(6)
C6 C7 C8A 108.1(3)
C9A C7 C10A 113.5(5)
C6 C7 C10A 110.8(4)
C8A C7 C10A 101.9(5)
C10 C7 C8 106.1(9)
C6 C7 C8 109.4(4)
C10 C7 C9 113.0(8)
C6 C7 C9 104.2(4)
C8 C7 C9 95.0(6)
C12 C11 P1 106.96(15)
C12 C11 H15A 110.3
P1 C11 H15A 110.3
C12 C11 H15B 110.3
P1 C11 H15B 110.3
H15A C11 H15B 108.6
C13 C12 N1 110.4(2)
C13 C12 C11 130.0(2)
N1 C12 C11 119.4(2)
C12 C13 C14 106.5(2)
C12 C13 H17 126.7
C14 C13 H17 126.7
C15 C14 C13 106.9(2)
C15 C14 H18 126.5
C13 C14 H18 126.5
C14 C15 N1 110.3(2)
C14 C15 C16 130.3(2)
N1 C15 C16 119.4(2)
C15 C16 P2 108.75(16)
C15 C16 H20A 109.9
P2 C16 H20A 109.9
C15 C16 H20B 109.9
P2 C16 H20B 109.9
H20A C16 H20B 108.3
C20 C17 C18 106.90(19)
C20 C17 C19 109.8(2)
C18 C17 C19 107.9(2)
C20 C17 P1 116.15(17)
C18 C17 P1 108.10(15)
C19 C17 P1 107.71(16)
C17 C18 H22A 109.5
C17 C18 H22B 109.5
H22A C18 H22B 109.5
C17 C18 H22C 109.5
H22A C18 H22C 109.5
H22B C18 H22C 109.5
C17 C19 H23A 109.5
C17 C19 H23B 109.5
H23A C19 H23B 109.5
C17 C19 H23C 109.5
H23A C19 H23C 109.5
H23B C19 H23C 109.5
C17 C20 H24A 109.5
C17 C20 H24B 109.5
H24A C20 H24B 109.5
C17 C20 H24C 109.5
H24A C20 H24C 109.5
H24B C20 H24C 109.5
C23 C21 C22 110.0(2)
C23 C21 C24 107.4(2)
C22 C21 C24 107.17(19)
C23 C21 P1 112.91(17)
C22 C21 P1 109.93(17)
C24 C21 P1 109.15(16)
C21 C22 H26A 109.5
C21 C22 H26B 109.5
H26A C22 H26B 109.5
C21 C22 H26C 109.5
H26A C22 H26C 109.5
H26B C22 H26C 109.5
C21 C23 H27A 109.5
C21 C23 H27B 109.5
H27A C23 H27B 109.5
C21 C23 H27C 109.5
H27A C23 H27C 109.5
H27B C23 H27C 109.5
C21 C24 H28A 109.5
C21 C24 H28B 109.5
H28A C24 H28B 109.5
C21 C24 H28C 109.5
H28A C24 H28C 109.5
H28B C24 H28C 109.5
C27 C25 C28 109.8(2)
C27 C25 C26 107.6(2)
C28 C25 C26 107.9(2)
C27 C25 P2 110.56(17)
C28 C25 P2 113.81(17)
C26 C25 P2 106.95(16)
C25 C26 H30A 109.5
C25 C26 H30B 109.5
H30A C26 H30B 109.5
C25 C26 H30C 109.5
H30A C26 H30C 109.5
H30B C26 H30C 109.5
C25 C28 H31A 109.5
C25 C28 H31B 109.5
H31A C28 H31B 109.5
C25 C28 H31C 109.5
H31A C28 H31C 109.5
H31B C28 H31C 109.5
C25 C27 H32A 109.5
C25 C27 H32B 109.5
H32A C27 H32B 109.5
C25 C27 H32C 109.5
H32A C27 H32C 109.5
H32B C27 H32C 109.5
C32 C29 C31 108.0(2)
C32 C29 C30 107.3(2)
C31 C29 C30 109.6(2)
C32 C29 P2 108.12(17)
C31 C29 P2 108.62(18)
C30 C29 P2 114.98(17)
C29 C30 H34A 109.5
C29 C30 H34B 109.5
H34A C30 H34B 109.5
C29 C30 H34C 109.5
H34A C30 H34C 109.5
H34B C30 H34C 109.5
C29 C31 H35A 109.5
C29 C31 H35B 109.5
H35A C31 H35B 109.5
C29 C31 H35C 109.5
H35A C31 H35C 109.5
H35B C31 H35C 109.5
C29 C32 H36A 109.5
C29 C32 H36B 109.5
H36A C32 H36B 109.5
C29 C32 H36C 109.5
H36A C32 H36C 109.5
H36B C32 H36C 109.5
C15 N1 C12 105.80(18)
C15 N1 Sc1 127.52(15)
C12 N1 Sc1 126.64(14)
C11 P1 C17 105.27(10)
C11 P1 C21 104.03(11)
C17 P1 C21 110.17(10)
C11 P1 Sc1 91.48(7)
C17 P1 Sc1 125.78(8)
C21 P1 Sc1 115.04(7)
C16 P2 C29 104.80(11)
C16 P2 C25 103.72(11)
C29 P2 C25 110.89(11)
C16 P2 Sc1 91.66(7)
C29 P2 Sc1 124.34(8)
C25 P2 Sc1 116.09(7)
N1 Sc1 C6 119.65(10)
N1 Sc1 C1 119.81(11)
C6 Sc1 C1 119.35(13)
N1 Sc1 P1 70.11(5)
C6 Sc1 P1 94.11(8)
C1 Sc1 P1 95.00(9)
N1 Sc1 P2 70.71(5)
C6 Sc1 P2 109.19(8)
C1 Sc1 P2 100.23(9)
P1 Sc1 P2 140.53(2)
C7 C8 H8A 109.5
C7 C8 H8B 109.5
H8A C8 H8B 109.5
C7 C8 H8C 109.5
H8A C8 H8C 109.5
H8B C8 H8C 109.5
C7 C9 H9A 109.5
C7 C9 H9B 109.5
H9A C9 H9B 109.5
C7 C9 H9C 109.5
H9A C9 H9C 109.5
H9B C9 H9C 109.5
C7 C10 H10A 109.5
C7 C10 H10B 109.5
H10A C10 H10B 109.5
C7 C10 H10C 109.5
H10A C10 H10C 109.5
H10B C10 H10C 109.5
C7 C8A H8A1 109.5
C7 C8A H8A2 109.5
H8A1 C8A H8A2 109.5
C7 C8A H8A3 109.5
H8A1 C8A H8A3 109.5
H8A2 C8A H8A3 109.5
C7 C9A H9A1 109.5
C7 C9A H9A2 109.5
H9A1 C9A H9A2 109.5
C7 C9A H9A3 109.5
H9A1 C9A H9A3 109.5
H9A2 C9A H9A3 109.5
C7 C10A H10D 109.5
C7 C10A H10E 109.5
H10D C10A H10E 109.5
C7 C10A H10F 109.5
H10D C10A H10F 109.5
H10E C10A H10F 109.5

loop_
_geom_bond_atom_site_label_1
_geom_bond_atom_site_label_2
_geom_bond_distance
C1 C2 1.503(4)
C1 Sc1 2.240(3)
C1 H1A 0.9900
C1 H1B 0.9900
C2 C3 1.489(5)
C2 C5 1.524(5)
C2 C4 1.585(4)
C3 H3A 0.9800
C3 H3B 0.9800
C3 H3C 0.9800
C4 H4A 0.9800
C4 H4B 0.9800
C4 H4C 0.9800
C5 H5A 0.9800
C5 H5B 0.9800
C5 H5C 0.9800
C6 C7 1.522(4)
C6 Sc1 2.187(3)
C6 H6A 0.9900
C6 H6B 0.9900
C7 C10 1.331(16)
C7 C9A 1.408(8)
C7 C8A 1.553(7)
C7 C10A 1.560(7)
C7 C8 1.617(10)
C7 C9 1.715(12)
C11 C12 1.499(3)
C11 P1 1.847(2)
C11 H15A 0.9900
C11 H15B 0.9900
C12 C13 1.375(3)
C12 N1 1.385(3)
C13 C14 1.419(3)
C13 H17 0.9500
C14 C15 1.372(3)
C14 H18 0.9500
C15 N1 1.385(3)
C15 C16 1.505(3)
C16 P2 1.848(2)
C16 H20A 0.9900
C16 H20B 0.9900
C17 C20 1.526(3)
C17 C18 1.535(3)
C17 C19 1.542(3)
C17 P1 1.886(2)
C18 H22A 0.9800
C18 H22B 0.9800
C18 H22C 0.9800
C19 H23A 0.9800
C19 H23B 0.9800
C19 H23C 0.9800
C20 H24A 0.9800
C20 H24B 0.9800
C20 H24C 0.9800
C21 C23 1.534(3)
C21 C22 1.538(3)
C21 C24 1.539(3)
C21 P1 1.894(2)
C22 H26A 0.9800
C22 H26B 0.9800
C22 H26C 0.9800
C23 H27A 0.9800
C23 H27B 0.9800
C23 H27C 0.9800
C24 H28A 0.9800
C24 H28B 0.9800
C24 H28C 0.9800
C25 C27 1.526(4)
C25 C28 1.531(3)
C25 C26 1.538(3)
C25 P2 1.891(2)
C26 H30A 0.9800
C26 H30B 0.9800
C26 H30C 0.9800
C28 H31A 0.9800
C28 H31B 0.9800
C28 H31C 0.9800
C27 H32A 0.9800
C27 H32B 0.9800
C27 H32C 0.9800
C29 C32 1.532(4)
C29 C31 1.537(4)
C29 C30 1.541(3)
C29 P2 1.889(2)
C30 H34A 0.9800
C30 H34B 0.9800
C30 H34C 0.9800
C31 H35A 0.9800
C31 H35B 0.9800
C31 H35C 0.9800
C32 H36A 0.9800
C32 H36B 0.9800
C32 H36C 0.9800
N1 Sc1 2.1783(19)
P1 Sc1 2.8667(7)
P2 Sc1 2.8887(7)
C8 H8A 0.9800
C8 H8B 0.9800
C8 H8C 0.9800
C9 H9A 0.9800
C9 H9B 0.9800
C9 H9C 0.9800
C10 H10A 0.9800
C10 H10B 0.9800
C10 H10C 0.9800
C8A H8A1 0.9800
C8A H8A2 0.9800
C8A H8A3 0.9800
C9A H9A1 0.9800
C9A H9A2 0.9800
C9A H9A3 0.9800
C10A H10D 0.9800
C10A H10E 0.9800
C10A H10F 0.9800
